data_9016362
loop_
_publ_author_name
'Fregola, R. A.'
'Bosi, F.'
'Skogby, H.'
'Halenius, U.'

_publ_section_title
;
 Cation ordering over short-range and long-range scales
 in the MgAl2O4-CuAl2O4 series
 Sample: CuAl70aw
;
_journal_name_full 'American Mineralogist'
_journal_page_first 1821
_journal_page_last 1827
_journal_paper_doi 10.2138/am.2012.4177
_journal_volume 97
_journal_year 2012
_chemical_compound_source Synthetic
_chemical_formula_sum 'Al1.99 Cu0.41 Mg0.59 O4'
_chemical_name_mineral Spinel
_space_group_IT_number 227
_symmetry_space_group_name_Hall '-F 4vw 2vw 3'
_symmetry_space_group_name_H-M 'F d -3 m :2'
_cell_angle_alpha 90
_cell_angle_beta 90
_cell_angle_gamma 90
_cell_length_a 8.0852
_cell_length_b 8.0852
_cell_length_c 8.0852
_cell_formula_units_Z 8
_cell_volume 528.533
_database_code_amcsd 0019567
_exptl_crystal_density_diffrn 3.973
_cod_original_sg_symbol_H-M 'F d 3 m'
_cod_original_formula_sum 'Cu.41 Mg.59 Al1.99 O4'
_cod_database_code 9016362

loop_
_space_group_symop_operation_xyz
x,y,z
x,1/2+y,1/2+z
1/2+x,y,1/2+z
1/2+x,1/2+y,z
3/4+z,1/2-x,1/4+y
3/4+z,-x,3/4+y
1/4+z,1/2-x,3/4+y
1/4+z,-x,1/4+y
3/4-y,1/2+z,1/4-x
3/4-y,+z,3/4-x
1/4-y,1/2+z,3/4-x
1/4-y,+z,1/4-x
3/4+x,1/2-y,1/4+z
3/4+x,-y,3/4+z
1/4+x,1/2-y,3/4+z
1/4+x,-y,1/4+z
3/4-z,1/2+x,1/4-y
3/4-z,+x,3/4-y
1/4-z,1/2+x,3/4-y
1/4-z,+x,1/4-y
3/4+y,1/2-z,1/4+x
3/4+y,-z,3/4+x
1/4+y,1/2-z,3/4+x
1/4+y,-z,1/4+x
3/4-x,1/2+y,1/4-z
3/4-x,+y,3/4-z
1/4-x,1/2+y,3/4-z
1/4-x,+y,1/4-z
1/2+x,3/4-z,1/4-y
1/2+x,1/4-z,3/4-y
+x,3/4-z,3/4-y
+x,1/4-z,1/4-y
1/2-z,3/4+y,1/4+x
1/2-z,1/4+y,3/4+x
-z,3/4+y,3/4+x
-z,1/4+y,1/4+x
1/2+y,3/4-x,1/4-z
1/2+y,1/4-x,3/4-z
+y,3/4-x,3/4-z
+y,1/4-x,1/4-z
1/2-x,3/4+z,1/4+y
1/2-x,1/4+z,3/4+y
-x,3/4+z,3/4+y
-x,1/4+z,1/4+y
1/2+z,3/4-y,1/4-x
1/2+z,1/4-y,3/4-x
+z,3/4-y,3/4-x
+z,1/4-y,1/4-x
1/2-y,3/4+x,1/4+z
1/2-y,1/4+x,3/4+z
-y,3/4+x,3/4+z
-y,1/4+x,1/4+z
x,1/2+z,1/2+y
x,+z,+y
1/2+x,1/2+z,+y
1/2+x,+z,1/2+y
-z,1/2-y,1/2-x
-z,-y,-x
1/2-z,1/2-y,-x
1/2-z,-y,1/2-x
y,1/2+x,1/2+z
y,+x,+z
1/2+y,1/2+x,+z
1/2+y,+x,1/2+z
-x,1/2-z,1/2-y
-x,-z,-y
1/2-x,1/2-z,-y
1/2-x,-z,1/2-y
z,1/2+y,1/2+x
z,+y,+x
1/2+z,1/2+y,+x
1/2+z,+y,1/2+x
-y,1/2-x,1/2-z
-y,-x,-z
1/2-y,1/2-x,-z
1/2-y,-x,1/2-z
3/4+z,1/4+x,1/2-y
3/4+z,3/4+x,-y
1/4+z,1/4+x,-y
1/4+z,3/4+x,1/2-y
3/4-y,1/4-z,1/2+x
3/4-y,3/4-z,+x
1/4-y,1/4-z,+x
1/4-y,3/4-z,1/2+x
3/4+x,1/4+y,1/2-z
3/4+x,3/4+y,-z
1/4+x,1/4+y,-z
1/4+x,3/4+y,1/2-z
3/4-z,1/4-x,1/2+y
3/4-z,3/4-x,+y
1/4-z,1/4-x,+y
1/4-z,3/4-x,1/2+y
3/4+y,1/4+z,1/2-x
3/4+y,3/4+z,-x
1/4+y,1/4+z,-x
1/4+y,3/4+z,1/2-x
3/4-x,1/4-y,1/2+z
3/4-x,3/4-y,+z
1/4-x,1/4-y,+z
1/4-x,3/4-y,1/2+z
-z,3/4+x,3/4+y
-z,1/4+x,1/4+y
1/2-z,3/4+x,1/4+y
1/2-z,1/4+x,3/4+y
y,3/4-z,3/4-x
y,1/4-z,1/4-x
1/2+y,3/4-z,1/4-x
1/2+y,1/4-z,3/4-x
-x,3/4+y,3/4+z
-x,1/4+y,1/4+z
1/2-x,3/4+y,1/4+z
1/2-x,1/4+y,3/4+z
z,3/4-x,3/4-y
z,1/4-x,1/4-y
1/2+z,3/4-x,1/4-y
1/2+z,1/4-x,3/4-y
-y,3/4+z,3/4+x
-y,1/4+z,1/4+x
1/2-y,3/4+z,1/4+x
1/2-y,1/4+z,3/4+x
x,3/4-y,3/4-z
x,1/4-y,1/4-z
1/2+x,3/4-y,1/4-z
1/2+x,1/4-y,3/4-z
1/4-x,1/2+z,3/4-y
1/4-x,+z,1/4-y
3/4-x,1/2+z,1/4-y
3/4-x,+z,3/4-y
1/4+z,1/2-y,3/4+x
1/4+z,-y,1/4+x
3/4+z,1/2-y,1/4+x
3/4+z,-y,3/4+x
1/4-y,1/2+x,3/4-z
1/4-y,+x,1/4-z
3/4-y,1/2+x,1/4-z
3/4-y,+x,3/4-z
1/4+x,1/2-z,3/4+y
1/4+x,-z,1/4+y
3/4+x,1/2-z,1/4+y
3/4+x,-z,3/4+y
1/4-z,1/2+y,3/4-x
1/4-z,+y,1/4-x
3/4-z,1/2+y,1/4-x
3/4-z,+y,3/4-x
1/4+y,1/2-x,3/4+z
1/4+y,-x,1/4+z
3/4+y,1/2-x,1/4+z
3/4+y,-x,3/4+z
3/4-x,3/4-z,y
3/4-x,1/4-z,1/2+y
1/4-x,3/4-z,1/2+y
1/4-x,1/4-z,y
3/4+z,3/4+y,-x
3/4+z,1/4+y,1/2-x
1/4+z,3/4+y,1/2-x
1/4+z,1/4+y,-x
3/4-y,3/4-x,z
3/4-y,1/4-x,1/2+z
1/4-y,3/4-x,1/2+z
1/4-y,1/4-x,z
3/4+x,3/4+z,-y
3/4+x,1/4+z,1/2-y
1/4+x,3/4+z,1/2-y
1/4+x,1/4+z,-y
3/4-z,3/4-y,x
3/4-z,1/4-y,1/2+x
1/4-z,3/4-y,1/2+x
1/4-z,1/4-y,x
3/4+y,3/4+x,-z
3/4+y,1/4+x,1/2-z
1/4+y,3/4+x,1/2-z
1/4+y,1/4+x,-z
-z,-x,-y
-z,1/2-x,1/2-y
1/2-z,-x,1/2-y
1/2-z,1/2-x,-y
y,z,x
y,1/2+z,1/2+x
1/2+y,z,1/2+x
1/2+y,1/2+z,x
-x,-y,-z
-x,1/2-y,1/2-z
1/2-x,-y,1/2-z
1/2-x,1/2-y,-z
z,x,y
z,1/2+x,1/2+y
1/2+z,x,1/2+y
1/2+z,1/2+x,y
-y,-z,-x
-y,1/2-z,1/2-x
1/2-y,-z,1/2-x
1/2-y,1/2-z,-x

loop_
_atom_site_aniso_label
_atom_site_aniso_U_11
_atom_site_aniso_U_22
_atom_site_aniso_U_33
_atom_site_aniso_U_12
_atom_site_aniso_U_13
_atom_site_aniso_U_23
CuT 0.00670 0.00670 0.00670 0.00000 0.00000 0.00000
MgT 0.00670 0.00670 0.00670 0.00000 0.00000 0.00000
AlT 0.00670 0.00670 0.00670 0.00000 0.00000 0.00000
CuM 0.00523 0.00523 0.00523 -0.00024 -0.00024 -0.00024
MgM 0.00523 0.00523 0.00523 -0.00024 -0.00024 -0.00024
AlM 0.00523 0.00523 0.00523 -0.00024 -0.00024 -0.00024
O 0.00960 0.00960 0.00960 0.00010 0.00010 0.00010

loop_
_atom_site_label
_atom_site_fract_x
_atom_site_fract_y
_atom_site_fract_z
_atom_site_occupancy
CuT 0.12500 0.12500 0.12500 0.24000
MgT 0.12500 0.12500 0.12500 0.52000
AlT 0.12500 0.12500 0.12500 0.24000
CuM 0.50000 0.50000 0.50000 0.08500
MgM 0.50000 0.50000 0.50000 0.03500
AlM 0.50000 0.50000 0.50000 0.87500
O 0.26198 0.26198 0.26198 1.00000

loop_
_cod_related_entry_id
_cod_related_entry_database
_cod_related_entry_code
1 AMCSD 0019567
